data_4131584
loop_
_publ_author_name
'Ahn, Jun Myun'
'Ratani, Tanvi S.'
'Hannoun, Kareem I.'
'Fu, Gregory C.'
'Peters, Jonas C.'

_publ_section_title
;
 Photoinduced, Copper-Catalyzed Alkylation of Amines: A Mechanistic Study
 of the Cross-Coupling of Carbazole with Alkyl Bromides.
;
_journal_issue 36
_journal_name_full 'Journal of the American Chemical Society'
_journal_page_first 12716
_journal_page_last 12723
_journal_paper_doi 10.1021/jacs.7b07052
_journal_volume 139
_journal_year 2017
_chemical_formula_moiety '0.67(C36 H24 Cu N3), 0.67(C24 H42 K O6)'
_chemical_formula_sum 'C40 H44 Cu0.67 K0.67 N2 O4'
_chemical_formula_weight 685.20
_space_group_crystal_system monoclinic
_space_group_IT_number 14
_space_group_name_Hall '-P 2yn'
_space_group_name_H-M_alt 'P 1 21/n 1'
_atom_sites_solution_hydrogens geom
_atom_sites_solution_primary direct
_audit_creation_date 2016-08-03
_audit_creation_method
;
Olex2 1.2
(compiled 2016.02.19 svn.r3266 for OlexSys, GUI svn.r5155)
;
_cell_angle_alpha 90
_cell_angle_beta 104.763(2)
_cell_angle_gamma 90
_cell_formula_units_Z 6
_cell_length_a 12.9317(5)
_cell_length_b 22.3762(9)
_cell_length_c 18.9484(6)
_cell_measurement_reflns_used 9246
_cell_measurement_temperature 100(2)
_cell_measurement_theta_max 67.22
_cell_measurement_theta_min 3.74
_cell_volume 5302.0(3)
_computing_molecular_graphics 'Olex2 (Dolomanov et al., 2009)'
_computing_publication_material 'Olex2 (Dolomanov et al., 2009)'
_computing_structure_refinement 'ShelXL (Sheldrick, 2015)'
_computing_structure_solution 'XT (Sheldrick, 2015)'
_diffrn_ambient_temperature 100.05
_diffrn_measured_fraction_theta_full 0.999
_diffrn_measured_fraction_theta_max 0.995
_diffrn_measurement_device_type 'Bruker APEX-II CCD'
_diffrn_measurement_method '\f and \w scans'
_diffrn_radiation_type CuK\a
_diffrn_radiation_wavelength 1.54178
_diffrn_reflns_av_R_equivalents 0.1553
_diffrn_reflns_av_unetI/netI 0.1076
_diffrn_reflns_Laue_measured_fraction_full 0.999
_diffrn_reflns_Laue_measured_fraction_max 0.995
_diffrn_reflns_limit_h_max 14
_diffrn_reflns_limit_h_min -15
_diffrn_reflns_limit_k_max 26
_diffrn_reflns_limit_k_min -26
_diffrn_reflns_limit_l_max 22
_diffrn_reflns_limit_l_min -22
_diffrn_reflns_number 57323
_diffrn_reflns_point_group_measured_fraction_full 0.999
_diffrn_reflns_point_group_measured_fraction_max 0.995
_diffrn_reflns_theta_full 67.679
_diffrn_reflns_theta_max 68.427
_diffrn_reflns_theta_min 3.117
_diffrn_standards_number 0
_exptl_absorpt_coefficient_mu 1.709
_exptl_absorpt_correction_type none
_exptl_crystal_colour blue
_exptl_crystal_density_diffrn 1.288
_exptl_crystal_description plate
_exptl_crystal_F_000 2172
_refine_diff_density_max 1.191
_refine_diff_density_min -0.992
_refine_diff_density_rms 0.114
_refine_ls_extinction_method none
_refine_ls_goodness_of_fit_ref 1.043
_refine_ls_hydrogen_treatment constr
_refine_ls_matrix_type full
_refine_ls_number_parameters 650
_refine_ls_number_reflns 9697
_refine_ls_number_restraints 0
_refine_ls_restrained_S_all 1.043
_refine_ls_R_factor_all 0.1845
_refine_ls_R_factor_gt 0.1065
_refine_ls_shift/su_max 0.002
_refine_ls_shift/su_mean 0.000
_refine_ls_structure_factor_coef Fsqd
_refine_ls_weighting_details 'w=1/[\s^2^(Fo^2^)+(0.1370P)^2^+13.4910P] where P=(Fo^2^+2Fc^2^)/3'
_refine_ls_weighting_scheme calc
_refine_ls_wR_factor_gt 0.2568
_refine_ls_wR_factor_ref 0.3014
_reflns_Friedel_coverage 0.000
_reflns_number_gt 5229
_reflns_number_total 9697
_reflns_threshold_expression 'I > 2\s(I)'
_cod_data_source_file ja7b07052_si_002.cif
_cod_data_source_block reabs
_cod_original_cell_volume 5301.9(3)
_cod_database_code 4131584
_shelxl_version_number 2013-4
_shelx_space_group_comment
;
The symmetry employed for this shelxl refinement is uniquely defined
by the following loop, which should always be used as a source of
symmetry information in preference to the above space-group names.
They are only intended as comments.
;
_olex2_refinement_description
;
1. Fixed Uiso
 At 1.2 times of:
  All C(H) groups, All C(H,H) groups, All C(H,H,H,H) groups
2. Others
 Sof(HE)=Sof(HF)=Sof(C01{)=Sof(H9AA)=Sof(HH)=1-FVAR(1)
 Sof(H3AA)=Sof(HD)=Sof(C01Z)=Sof(H8AA)=Sof(HG)=FVAR(1)
3.a Ternary CH refined with riding coordinates:
 C01N(H01W), C01R(H0AA), C01V(H4AA), C01W(H5AA), C01X(H6AA), C01Y(H7AA)
3.b Secondary CH2 refined with riding coordinates:
 C015(H01A,H01B), C017(H01C,H01D), C018(H01E,H01F), C01A(H01G,H01H), C01B(H01I,
 H01J), C01C(H01K,H01L), C01D(H01M,H01N), C01H(H01O,H01P), C01I(H01Q,H01R),
 C01J(H01S,H01T), C01K(H01U,H01V), C01O(H01X,H01Y), C01P(H01Z,H), C01Q(H01,HA),
 C01S(H1AA,HB), C01T(H2AA,HC), C01U(H3AA,HD), C01U(HE,HF), C01Z(H8AA,HG),
 C01{(H9AA,HH)
3.c Aromatic/amide H refined with riding coordinates:
 C00J(H00J), C00K(H00K), C00L(H00L), C00N(H00N), C00S(H00S), C00T(H00T),
 C00U(H00U), C00V(H00V), C00W(H00W), C00X(H00X), C00Y(H00Y), C00Z(H00Z),
 C010(H010), C011(H011), C012(H012), C013(H013), C014(H014), C016(H016),
 C019(H019), C01E(H0BA), C01F(H1BA), C01G(H2BA), C01L(H3BA), C01M(H4BA)
;
_olex2_submission_special_instructions 'No special instructions were received'

loop_
_space_group_symop_operation_xyz
'x, y, z'
'-x+1/2, y+1/2, -z+1/2'
'-x, -y, -z'
'x-1/2, -y-1/2, z-1/2'

loop_
_atom_site_label
_atom_site_type_symbol
_atom_site_fract_x
_atom_site_fract_y
_atom_site_fract_z
_atom_site_U_iso_or_equiv
_atom_site_adp_type
_atom_site_occupancy
_atom_site_site_symmetry_order
_atom_site_calc_flag
_atom_site_refinement_flags_posn
_atom_site_refinement_flags_occupancy
_atom_site_disorder_assembly
_atom_site_disorder_group
Cu01 Cu 0.47863(8) 0.51738(6) 0.24032(5) 0.0464(4) Uani 1 1 d . . . .
K002 K 0.01556(14) 0.68278(8) 0.25864(10) 0.0562(5) Uani 1 1 d . . . .
N003 N 0.3640(4) 0.4749(2) 0.2613(2) 0.0276(12) Uani 1 1 d . . . .
O004 O 0.2166(4) 0.6796(2) 0.3057(3) 0.0484(13) Uani 1 1 d . . . .
O005 O -0.1816(4) 0.6897(2) 0.1959(3) 0.0531(14) Uani 1 1 d . . . .
O006 O 0.0724(4) 0.7682(2) 0.1949(3) 0.0556(15) Uani 1 1 d . . . .
N007 N 0.4909(4) 0.6011(3) 0.2337(3) 0.0437(16) Uani 1 1 d . . . .
O008 O -0.0010(4) 0.7497(2) 0.3587(4) 0.0729(19) Uani 1 1 d . . . .
N009 N 0.6048(4) 0.4818(3) 0.2281(3) 0.0389(14) Uani 1 1 d . . . .
O00A O 0.0213(5) 0.5984(3) 0.3441(3) 0.075(2) Uani 1 1 d . . . .
C00B C 0.3364(5) 0.4737(3) 0.3280(3) 0.0284(14) Uani 1 1 d . . . .
C00C C 0.2868(5) 0.4412(3) 0.2140(3) 0.0295(14) Uani 1 1 d . . . .
C00D C 0.5478(5) 0.6373(3) 0.2893(3) 0.0371(17) Uani 1 1 d . . . .
C00E C 0.2100(5) 0.4189(3) 0.2483(3) 0.0307(14) Uani 1 1 d . . . .
O00F O 0.0158(6) 0.6072(3) 0.1667(3) 0.091(2) Uani 1 1 d . . . .
C00G C 0.2432(5) 0.4405(3) 0.3231(3) 0.0321(15) Uani 1 1 d . . . .
C00H C 0.6513(5) 0.4868(3) 0.1692(3) 0.0381(17) Uani 1 1 d . . . .
C00I C 0.6795(6) 0.4508(3) 0.2805(4) 0.0386(17) Uani 1 1 d . . . .
C00J C 0.2802(5) 0.4274(3) 0.1414(3) 0.0344(16) Uani 1 1 d . . . .
H00J H 0.3325 0.4415 0.1183 0.041 Uiso 1 1 calc R . . .
C00K C 0.6090(5) 0.6201(3) 0.3587(3) 0.0365(16) Uani 1 1 d . . . .
H00K H 0.6176 0.5791 0.3719 0.044 Uiso 1 1 calc R . . .
C00L C 0.6561(5) 0.6641(3) 0.4072(4) 0.0393(17) Uani 1 1 d . . . .
H00L H 0.6976 0.6528 0.4543 0.047 Uiso 1 1 calc R . . .
C00M C 0.5390(5) 0.6980(3) 0.2709(4) 0.0372(17) Uani 1 1 d . . . .
C00N C 0.6450(5) 0.7238(4) 0.3895(4) 0.0411(18) Uani 1 1 d . . . .
H00N H 0.6765 0.7532 0.4246 0.049 Uiso 1 1 calc R . . .
C00O C 0.7509(6) 0.4587(3) 0.1832(4) 0.0401(18) Uani 1 1 d . . . .
C00P C 0.4714(5) 0.7000(4) 0.1960(3) 0.0426(19) Uani 1 1 d . . . .
C00Q C 0.7705(6) 0.4357(3) 0.2562(4) 0.0394(17) Uani 1 1 d . . . .
C00R C 0.4451(5) 0.6403(4) 0.1776(4) 0.049(2) Uani 1 1 d . . . .
C00S C 0.3891(5) 0.5008(3) 0.3936(3) 0.0335(16) Uani 1 1 d . . . .
H00S H 0.4524 0.5234 0.3971 0.040 Uiso 1 1 calc R . . .
C00T C 0.1966(6) 0.3931(3) 0.1042(4) 0.0432(18) Uani 1 1 d . . . .
H00T H 0.1905 0.3839 0.0543 0.052 Uiso 1 1 calc R . . .
C00U C 0.5877(5) 0.7407(3) 0.3205(4) 0.0404(17) Uani 1 1 d . . . .
H00U H 0.5819 0.7817 0.3073 0.049 Uiso 1 1 calc R . . .
C00V C 0.3472(6) 0.4940(3) 0.4531(4) 0.0429(18) Uani 1 1 d . . . .
H00V H 0.3816 0.5125 0.4981 0.051 Uiso 1 1 calc R . . .
C00W C 0.1264(5) 0.3840(3) 0.2100(4) 0.0413(17) Uani 1 1 d . . . .
H00W H 0.0744 0.3691 0.2330 0.050 Uiso 1 1 calc R . . .
C00X C 0.6067(6) 0.5129(4) 0.1004(3) 0.0419(18) Uani 1 1 d . . . .
H00X H 0.5387 0.5318 0.0903 0.050 Uiso 1 1 calc R . . .
C00Y C 0.2023(6) 0.4343(3) 0.3844(4) 0.0463(19) Uani 1 1 d . . . .
H00Y H 0.1387 0.4123 0.3817 0.056 Uiso 1 1 calc R . . .
C00Z C 0.2561(6) 0.4608(4) 0.4480(4) 0.048(2) Uani 1 1 d . . . .
H00Z H 0.2298 0.4561 0.4902 0.058 Uiso 1 1 calc R . . .
C010 C 0.8071(7) 0.4574(4) 0.1294(4) 0.050(2) Uani 1 1 d . . . .
H010 H 0.8756 0.4392 0.1387 0.059 Uiso 1 1 calc R . . .
C011 C 0.8445(6) 0.3869(3) 0.3700(4) 0.0489(19) Uani 1 1 d . . . .
H011 H 0.9001 0.3642 0.4009 0.059 Uiso 1 1 calc R . . .
C012 C 0.1198(6) 0.3711(3) 0.1378(4) 0.0435(18) Uani 1 1 d . . . .
H012 H 0.0626 0.3472 0.1107 0.052 Uiso 1 1 calc R . . .
C013 C 0.6630(7) 0.5103(4) 0.0489(4) 0.053(2) Uani 1 1 d . . . .
H013 H 0.6338 0.5279 0.0025 0.063 Uiso 1 1 calc R . . .
C014 C 0.8528(6) 0.4036(3) 0.3013(4) 0.0491(19) Uani 1 1 d . . . .
H014 H 0.9143 0.3932 0.2853 0.059 Uiso 1 1 calc R . . .
C015 C 0.2794(6) 0.6294(3) 0.3376(4) 0.0433(18) Uani 1 1 d . . . .
H01A H 0.3275 0.6166 0.3073 0.052 Uiso 1 1 calc R . . .
H01B H 0.2330 0.5953 0.3429 0.052 Uiso 1 1 calc R . . .
C016 C 0.6724(6) 0.4345(3) 0.3504(4) 0.0454(19) Uani 1 1 d . . . .
H016 H 0.6114 0.4451 0.3670 0.054 Uiso 1 1 calc R . . .
C017 C -0.2539(6) 0.6409(3) 0.1671(4) 0.0466(19) Uani 1 1 d . . . .
H01C H -0.3007 0.6319 0.1999 0.056 Uiso 1 1 calc R . . .
H01D H -0.2136 0.6043 0.1614 0.056 Uiso 1 1 calc R . . .
C018 C 0.2827(6) 0.7310(4) 0.3272(4) 0.0466(19) Uani 1 1 d . . . .
H01E H 0.2390 0.7677 0.3232 0.056 Uiso 1 1 calc R . . .
H01F H 0.3341 0.7355 0.2968 0.056 Uiso 1 1 calc R . . .
C019 C 0.7544(7) 0.4032(4) 0.3943(4) 0.053(2) Uani 1 1 d . . . .
H019 H 0.7507 0.3922 0.4421 0.064 Uiso 1 1 calc R . . .
C01A C -0.0273(6) 0.8494(3) 0.3917(5) 0.056(2) Uani 1 1 d . . . .
H01G H -0.0168 0.8586 0.4442 0.067 Uiso 1 1 calc R . . .
H01H H -0.0231 0.8870 0.3649 0.067 Uiso 1 1 calc R . . .
C01B C 0.3448(6) 0.6519(3) 0.4137(4) 0.0490(19) Uani 1 1 d . . . .
H01I H 0.3119 0.6386 0.4528 0.059 Uiso 1 1 calc R . . .
H01J H 0.4195 0.6374 0.4247 0.059 Uiso 1 1 calc R . . .
C01C C -0.1312(6) 0.8185(3) 0.3617(4) 0.050(2) Uani 1 1 d . . . .
H01K H -0.1598 0.8277 0.3092 0.060 Uiso 1 1 calc R . . .
H01L H -0.1845 0.8305 0.3883 0.060 Uiso 1 1 calc R . . .
C01D C -0.3206(6) 0.6635(4) 0.0921(4) 0.051(2) Uani 1 1 d . . . .
H01M H -0.2982 0.6434 0.0519 0.062 Uiso 1 1 calc R . . .
H01N H -0.3978 0.6560 0.0864 0.062 Uiso 1 1 calc R . . .
C01E C 0.3795(6) 0.6253(5) 0.1082(4) 0.058(2) Uani 1 1 d . . . .
H0BA H 0.3604 0.5851 0.0950 0.069 Uiso 1 1 calc R . . .
C01F C 0.4340(6) 0.7451(4) 0.1465(4) 0.057(2) Uani 1 1 d . . . .
H1BA H 0.4515 0.7857 0.1587 0.068 Uiso 1 1 calc R . . .
C01G C 0.7615(7) 0.4828(4) 0.0625(4) 0.059(2) Uani 1 1 d . . . .
H2BA H 0.7985 0.4814 0.0252 0.071 Uiso 1 1 calc R . . .
C01H C 0.0310(7) 0.8261(4) 0.1768(4) 0.052(2) Uani 1 1 d . . . .
H01O H 0.0812 0.8568 0.2033 0.063 Uiso 1 1 calc R . . .
H01P H -0.0385 0.8310 0.1890 0.063 Uiso 1 1 calc R . . .
C01I C -0.2981(7) 0.7298(4) 0.0924(5) 0.064(2) Uani 1 1 d . . . .
H01Q H -0.2523 0.7394 0.0593 0.077 Uiso 1 1 calc R . . .
H01R H -0.3654 0.7529 0.0770 0.077 Uiso 1 1 calc R . . .
C01J C 0.3402(7) 0.7182(4) 0.4060(4) 0.057(2) Uani 1 1 d . . . .
H01S H 0.4132 0.7352 0.4177 0.068 Uiso 1 1 calc R . . .
H01T H 0.3007 0.7358 0.4393 0.068 Uiso 1 1 calc R . . .
C01K C 0.0538(7) 0.8046(4) 0.3803(5) 0.058(2) Uani 1 1 d . . . .
H01U H 0.0874 0.8188 0.3419 0.069 Uiso 1 1 calc R . . .
H01V H 0.1105 0.7991 0.4260 0.069 Uiso 1 1 calc R . . .
C01L C 0.3700(7) 0.7298(5) 0.0781(4) 0.064(3) Uani 1 1 d . . . .
H3BA H 0.3440 0.7604 0.0434 0.077 Uiso 1 1 calc R . . .
C01M C 0.3441(7) 0.6724(5) 0.0600(4) 0.065(3) Uani 1 1 d . . . .
H4BA H 0.3002 0.6638 0.0128 0.078 Uiso 1 1 calc R . . .
C01N C -0.0460(7) 0.5480(4) 0.3290(5) 0.068(3) Uani 1 1 d . . . .
H01W H -0.0219 0.5084 0.3145 0.082 Uiso 1 1 calc R . . .
C01O C -0.1150(7) 0.5547(4) 0.3839(5) 0.059(2) Uani 1 1 d . . . .
H01X H -0.1810 0.5775 0.3621 0.071 Uiso 1 1 calc R . . .
H01Y H -0.1349 0.5151 0.3995 0.071 Uiso 1 1 calc R . . .
C01P C 0.0174(7) 0.8314(4) 0.0953(4) 0.059(2) Uani 1 1 d . . . .
H01Z H -0.0549 0.8185 0.0680 0.071 Uiso 1 1 calc R . . .
H H 0.0294 0.8730 0.0814 0.071 Uiso 1 1 calc R . . .
C01Q C -0.0471(7) 0.5874(4) 0.4459(4) 0.060(2) Uani 1 1 d . . . .
H01 H -0.0283 0.5616 0.4899 0.072 Uiso 1 1 calc R . . .
HA H -0.0846 0.6233 0.4572 0.072 Uiso 1 1 calc R . . .
C01R C -0.1045(6) 0.7537(4) 0.3727(5) 0.058(2) Uani 1 1 d . . . .
H0AA H -0.1197 0.7318 0.4150 0.069 Uiso 1 1 calc R . . .
C01S C -0.2412(7) 0.7433(4) 0.1704(4) 0.061(2) Uani 1 1 d . . . .
H1AA H -0.1927 0.7780 0.1733 0.074 Uiso 1 1 calc R . . .
HB H -0.2930 0.7520 0.1995 0.074 Uiso 1 1 calc R . . .
C01T C 0.1012(8) 0.7904(5) 0.0813(4) 0.069(3) Uani 1 1 d . . . .
H2AA H 0.0689 0.7606 0.0435 0.083 Uiso 1 1 calc R . . .
HC H 0.1560 0.8133 0.0645 0.083 Uiso 1 1 calc R . . .
C01U C 0.0546(7) 0.5956(5) 0.0555(4) 0.070(3) Uani 1 1 d . . . .
H3AA H 0.0228 0.5835 0.0042 0.085 Uiso 0.66(4) 1 calc R P A 1
HD H 0.1110 0.6258 0.0568 0.085 Uiso 0.66(4) 1 calc R P A 1
HE H 0.0804 0.6273 0.0278 0.085 Uiso 0.34(4) 1 calc R P A 2
HF H 0.0277 0.5615 0.0226 0.085 Uiso 0.34(4) 1 calc R P A 2
C01V C -0.0285(7) 0.6185(5) 0.0905(4) 0.069(3) Uani 1 1 d . . . .
H4AA H -0.1025 0.6029 0.0697 0.083 Uiso 1 1 calc R . . .
C01W C 0.1496(7) 0.7605(5) 0.1518(4) 0.073(3) Uani 1 1 d . . . .
H5AA H 0.2249 0.7723 0.1762 0.088 Uiso 1 1 calc R . . .
C01X C 0.0526(7) 0.6049(5) 0.4223(4) 0.069(3) Uani 1 1 d . . . .
H6AA H 0.1256 0.5931 0.4515 0.083 Uiso 1 1 calc R . . .
C01Y C 0.0925(10) 0.5623(6) 0.1747(5) 0.107(5) Uani 1 1 d . . . .
H7AA H 0.0599 0.5273 0.1939 0.128 Uiso 1 1 calc R . A .
C01Z C 0.0963(18) 0.5441(9) 0.1012(7) 0.054(6) Uani 0.66(4) 1 d . P A 1
H8AA H 0.1706 0.5350 0.0995 0.065 Uiso 0.66(4) 1 calc R P A 1
HG H 0.0514 0.5083 0.0852 0.065 Uiso 0.66(4) 1 calc R P A 1
C01{ C 0.151(3) 0.5740(18) 0.130(2) 0.064(12) Uani 0.34(4) 1 d . P A 2
H9AA H 0.1897 0.5381 0.1194 0.076 Uiso 0.34(4) 1 calc R P A 2
HH H 0.2029 0.6064 0.1480 0.076 Uiso 0.34(4) 1 calc R P A 2

loop_
_atom_site_aniso_label
_atom_site_aniso_U_11
_atom_site_aniso_U_22
_atom_site_aniso_U_33
_atom_site_aniso_U_23
_atom_site_aniso_U_13
_atom_site_aniso_U_12
Cu01 0.0387(6) 0.0796(9) 0.0243(5) -0.0091(5) 0.0138(4) -0.0231(6)
K002 0.0485(10) 0.0570(11) 0.0639(12) 0.0014(9) 0.0156(9) 0.0001(8)
N003 0.026(3) 0.038(3) 0.019(2) 0.000(2) 0.007(2) 0.001(2)
O004 0.044(3) 0.052(3) 0.043(3) -0.002(3) -0.002(2) -0.007(2)
O005 0.056(3) 0.050(3) 0.053(3) -0.001(3) 0.012(3) 0.000(3)
O006 0.057(3) 0.061(4) 0.059(3) 0.019(3) 0.034(3) 0.014(3)
N007 0.028(3) 0.074(5) 0.029(3) -0.015(3) 0.007(2) -0.013(3)
O008 0.052(3) 0.037(3) 0.147(6) -0.023(3) 0.056(4) -0.006(3)
N009 0.043(3) 0.053(4) 0.025(3) -0.006(3) 0.016(3) -0.020(3)
O00A 0.092(5) 0.096(5) 0.050(3) -0.021(3) 0.039(3) -0.049(4)
C00B 0.025(3) 0.035(4) 0.026(3) 0.004(3) 0.008(3) 0.009(3)
C00C 0.029(3) 0.033(4) 0.024(3) 0.003(3) 0.002(3) 0.006(3)
C00D 0.020(3) 0.066(5) 0.029(3) -0.005(3) 0.014(3) -0.002(3)
C00E 0.026(3) 0.037(4) 0.028(3) 0.007(3) 0.003(3) 0.002(3)
O00F 0.113(5) 0.126(6) 0.036(3) 0.005(3) 0.023(3) 0.073(5)
C00G 0.026(3) 0.039(4) 0.030(3) 0.004(3) 0.006(3) 0.005(3)
C00H 0.043(4) 0.046(4) 0.029(4) -0.014(3) 0.016(3) -0.023(4)
C00I 0.044(4) 0.041(4) 0.033(4) -0.012(3) 0.014(3) -0.019(3)
C00J 0.031(4) 0.043(4) 0.028(3) 0.001(3) 0.007(3) 0.013(3)
C00K 0.026(3) 0.056(5) 0.029(3) -0.005(3) 0.009(3) -0.008(3)
C00L 0.026(4) 0.061(5) 0.029(4) 0.002(3) 0.003(3) -0.001(3)
C00M 0.021(3) 0.057(5) 0.034(4) -0.005(4) 0.008(3) 0.006(3)
C00N 0.026(4) 0.060(5) 0.037(4) -0.012(4) 0.006(3) 0.005(3)
C00O 0.046(4) 0.045(4) 0.033(4) -0.019(3) 0.018(3) -0.020(3)
C00P 0.021(3) 0.082(6) 0.024(4) -0.006(4) 0.005(3) 0.012(4)
C00Q 0.046(4) 0.041(4) 0.032(4) -0.016(3) 0.012(3) -0.015(4)
C00R 0.028(4) 0.091(7) 0.030(4) 0.004(4) 0.011(3) 0.006(4)
C00S 0.026(3) 0.045(4) 0.027(3) 0.002(3) 0.003(3) 0.007(3)
C00T 0.049(4) 0.044(4) 0.031(4) -0.007(3) -0.001(3) 0.010(4)
C00U 0.031(4) 0.049(4) 0.043(4) 0.000(4) 0.011(3) 0.009(3)
C00V 0.049(4) 0.055(5) 0.023(3) -0.001(3) 0.006(3) 0.009(4)
C00W 0.033(4) 0.048(5) 0.044(4) 0.000(4) 0.011(3) -0.001(3)
C00X 0.039(4) 0.063(5) 0.025(3) -0.008(3) 0.012(3) -0.013(4)
C00Y 0.055(5) 0.055(5) 0.032(4) 0.005(4) 0.018(3) -0.009(4)
C00Z 0.050(5) 0.060(5) 0.041(4) 0.013(4) 0.022(4) 0.006(4)
C010 0.058(5) 0.059(5) 0.039(4) -0.011(4) 0.025(4) -0.003(4)
C011 0.051(5) 0.045(5) 0.050(5) -0.006(4) 0.010(4) -0.011(4)
C012 0.035(4) 0.043(4) 0.046(4) -0.003(4) -0.001(3) 0.003(3)
C013 0.060(5) 0.072(6) 0.028(4) -0.008(4) 0.015(4) -0.023(5)
C014 0.057(5) 0.047(5) 0.049(5) -0.013(4) 0.023(4) -0.008(4)
C015 0.042(4) 0.046(4) 0.041(4) 0.001(4) 0.007(3) 0.011(3)
C016 0.060(5) 0.047(5) 0.034(4) -0.005(4) 0.022(4) -0.010(4)
C017 0.048(4) 0.047(5) 0.050(4) -0.004(4) 0.023(4) -0.005(4)
C018 0.035(4) 0.057(5) 0.049(4) 0.005(4) 0.013(3) -0.008(4)
C019 0.071(6) 0.054(5) 0.038(4) -0.004(4) 0.018(4) -0.023(4)
C01A 0.053(5) 0.036(4) 0.080(6) -0.010(4) 0.019(4) 0.007(4)
C01B 0.041(4) 0.051(5) 0.051(5) 0.000(4) 0.004(4) -0.012(4)
C01C 0.050(5) 0.048(5) 0.054(5) 0.006(4) 0.017(4) 0.007(4)
C01D 0.040(4) 0.060(5) 0.058(5) 0.004(4) 0.021(4) 0.006(4)
C01E 0.035(4) 0.105(7) 0.032(4) -0.022(5) 0.005(3) -0.001(4)
C01F 0.037(4) 0.094(7) 0.039(4) -0.001(5) 0.011(4) 0.021(4)
C01G 0.070(6) 0.082(6) 0.037(4) -0.018(4) 0.034(4) -0.016(5)
C01H 0.058(5) 0.051(5) 0.048(5) 0.002(4) 0.015(4) -0.005(4)
C01I 0.076(6) 0.058(6) 0.061(6) 0.008(4) 0.020(5) 0.010(5)
C01J 0.066(5) 0.055(5) 0.042(4) -0.003(4) 0.000(4) 0.003(4)
C01K 0.054(5) 0.056(5) 0.064(5) -0.004(4) 0.016(4) -0.004(4)
C01L 0.051(5) 0.107(8) 0.030(4) 0.004(5) 0.002(4) 0.029(5)
C01M 0.045(5) 0.122(9) 0.026(4) 0.000(5) 0.004(4) 0.024(5)
C01N 0.076(6) 0.074(6) 0.062(5) -0.041(5) 0.032(5) -0.039(5)
C01O 0.052(5) 0.062(5) 0.071(6) -0.016(5) 0.032(4) -0.013(4)
C01P 0.079(6) 0.048(5) 0.042(5) 0.003(4) -0.001(4) 0.006(4)
C01Q 0.067(6) 0.066(6) 0.057(5) -0.005(4) 0.031(4) -0.009(5)
C01R 0.051(5) 0.055(5) 0.079(6) 0.012(5) 0.037(4) 0.006(4)
C01S 0.073(6) 0.055(5) 0.060(5) -0.012(4) 0.025(5) -0.003(5)
C01T 0.084(7) 0.083(7) 0.046(5) 0.018(5) 0.028(5) 0.006(5)
C01U 0.079(6) 0.100(8) 0.037(4) -0.002(5) 0.024(4) 0.028(6)
C01V 0.053(5) 0.121(9) 0.034(4) 0.002(5) 0.009(4) 0.014(5)
C01W 0.049(5) 0.132(9) 0.047(5) 0.029(5) 0.027(4) 0.017(5)
C01X 0.048(5) 0.116(9) 0.045(5) -0.017(5) 0.013(4) -0.017(5)
C01Y 0.142(10) 0.140(11) 0.038(5) 0.012(6) 0.023(6) 0.111(9)
C01Z 0.071(12) 0.055(10) 0.037(8) -0.003(7) 0.017(7) 0.022(9)
C01{ 0.048(19) 0.05(2) 0.10(3) 0.01(2) 0.031(19) 0.025(15)

loop_
_atom_type_symbol
_atom_type_description
_atom_type_scat_dispersion_real
_atom_type_scat_dispersion_imag
_atom_type_scat_source
C C 0.0181 0.0091 'International Tables Vol C Tables 4.2.6.8 and 6.1.1.4'
H H 0.0000 0.0000 'International Tables Vol C Tables 4.2.6.8 and 6.1.1.4'
Cu Cu -1.9646 0.5888 'International Tables Vol C Tables 4.2.6.8 and 6.1.1.4'
K K 0.3868 1.0657 'International Tables Vol C Tables 4.2.6.8 and 6.1.1.4'
N N 0.0311 0.0180 'International Tables Vol C Tables 4.2.6.8 and 6.1.1.4'
O O 0.0492 0.0322 'International Tables Vol C Tables 4.2.6.8 and 6.1.1.4'

loop_
_geom_angle_atom_site_label_1
_geom_angle_atom_site_label_2
_geom_angle_atom_site_label_3
_geom_angle
N007 Cu01 N003 126.7(2)
N009 Cu01 N003 124.4(2)
N009 Cu01 N007 108.8(2)
O004 K002 O005 172.63(17)
O004 K002 C01N 99.0(2)
O004 K002 C01R 112.86(19)
O004 K002 C01V 103.31(19)
O004 K002 C01W 66.16(18)
O004 K002 C01X 77.03(18)
O004 K002 C01Y 75.3(3)
O005 K002 C01N 86.1(2)
O005 K002 C01R 72.44(19)
O005 K002 C01V 71.19(19)
O005 K002 C01W 106.87(19)
O005 K002 C01X 110.06(19)
O005 K002 C01Y 102.0(2)
O006 K002 O004 77.68(18)
O006 K002 O005 96.48(18)
O006 K002 O00A 161.2(2)
O006 K002 C01N 170.4(2)
O006 K002 C01R 101.11(19)
O006 K002 C01V 82.5(2)
O006 K002 C01W 21.1(2)
O006 K002 C01X 146.3(2)
O006 K002 C01Y 103.0(3)
O008 K002 O004 91.64(18)
O008 K002 O005 92.87(19)
O008 K002 O006 90.1(2)
O008 K002 O00A 87.3(2)
O008 K002 C01N 99.1(2)
O008 K002 C01R 22.38(19)
O008 K002 C01V 161.4(2)
O008 K002 C01W 107.5(2)
O008 K002 C01X 68.8(2)
O008 K002 C01Y 158.8(2)
O00A K002 O004 83.75(19)
O00A K002 O005 102.3(2)
O00A K002 C01N 19.58(19)
O00A K002 C01R 83.2(2)
O00A K002 C01V 105.1(2)
O00A K002 C01W 146.3(2)
O00A K002 C01X 20.2(2)
O00A K002 C01Y 74.8(2)
O00F K002 O004 92.6(2)
O00F K002 O005 83.7(2)
O00F K002 O006 97.7(2)
O00F K002 O008 171.8(2)
O00F K002 O00A 86.1(2)
O00F K002 C01N 73.3(2)
O00F K002 C01R 151.0(2)
O00F K002 C01V 21.0(2)
O00F K002 C01W 80.7(3)
O00F K002 C01X 105.4(2)
O00F K002 C01Y 19.9(2)
C01N K002 C01X 38.4(2)
C01R K002 C01N 88.5(2)
C01R K002 C01V 143.6(2)
C01R K002 C01W 121.5(2)
C01R K002 C01X 69.2(2)
C01R K002 C01Y 155.7(3)
C01V K002 C01N 89.6(2)
C01V K002 C01W 69.7(2)
C01V K002 C01X 125.0(3)
C01W K002 C01N 149.5(2)
C01W K002 C01X 143.0(2)
C01Y K002 C01N 67.3(3)
C01Y K002 C01V 39.5(2)
C01Y K002 C01W 82.8(3)
C01Y K002 C01X 91.7(2)
C00B N003 Cu01 126.6(4)
C00C N003 Cu01 127.9(4)
C00C N003 C00B 105.5(5)
C015 O004 K002 126.5(4)
C015 O004 C018 106.2(5)
C018 O004 K002 124.4(4)
C017 O005 K002 127.4(4)
C01S O005 K002 126.7(5)
C01S O005 C017 105.2(6)
C01H O006 K002 133.5(4)
C01H O006 C01W 104.1(6)
C01W O006 K002 121.1(5)
C00D N007 Cu01 124.7(5)
C00D N007 C00R 104.6(7)
C00R N007 Cu01 130.7(5)
C01K O008 K002 127.5(5)
C01K O008 C01R 108.2(6)
C01R O008 K002 116.6(5)
C00H N009 Cu01 128.7(5)
C00I N009 Cu01 126.3(4)
C00I N009 C00H 104.4(6)
C01N O00A K002 124.3(5)
C01N O00A C01X 106.7(6)
C01X O00A K002 123.4(5)
N003 C00B C00G 111.4(5)
C00S C00B N003 128.1(6)
C00S C00B C00G 120.4(6)
N003 C00C C00E 111.7(5)
N003 C00C C00J 127.9(6)
C00J C00C C00E 120.3(6)
N007 C00D C00K 127.9(7)
N007 C00D C00M 112.7(6)
C00M C00D C00K 119.4(6)
C00C C00E C00G 105.4(5)
C00W C00E C00C 120.4(6)
C00W C00E C00G 134.2(6)
C01V O00F K002 121.7(6)
C01Y O00F K002 123.8(6)
C01Y O00F C01V 109.1(6)
C00B C00G C00E 106.0(5)
C00B C00G C00Y 119.9(6)
C00Y C00G C00E 134.1(6)
N009 C00H C00X 127.7(7)
C00O C00H N009 112.0(6)
C00O C00H C00X 120.1(6)
N009 C00I C00Q 112.0(6)
N009 C00I C016 127.4(7)
C016 C00I C00Q 120.6(7)
C00C C00J H00J 120.8
C00T C00J C00C 118.4(6)
C00T C00J H00J 120.8
C00D C00K H00K 120.8
C00L C00K C00D 118.4(7)
C00L C00K H00K 120.8
C00K C00L H00L 119.0
C00N C00L C00K 122.0(7)
C00N C00L H00L 119.0
C00D C00M C00P 105.2(6)
C00U C00M C00D 120.7(6)
C00U C00M C00P 134.2(7)
C00L C00N H00N 120.2
C00L C00N C00U 119.6(7)
C00U C00N H00N 120.2
C00H C00O C00Q 105.8(6)
C010 C00O C00H 119.9(7)
C010 C00O C00Q 134.3(7)
C00R C00P C00M 105.0(7)
C01F C00P C00M 134.5(8)
C01F C00P C00R 120.5(7)
C00I C00Q C00O 105.7(6)
C014 C00Q C00I 119.8(7)
C014 C00Q C00O 134.4(7)
N007 C00R C00P 112.6(6)
N007 C00R C01E 126.9(9)
C00P C00R C01E 120.6(8)
C00B C00S H00S 120.8
C00V C00S C00B 118.4(6)
C00V C00S H00S 120.8
C00J C00T H00T 119.3
C00J C00T C012 121.5(7)
C012 C00T H00T 119.3
C00M C00U C00N 119.9(7)
C00M C00U H00U 120.0
C00N C00U H00U 120.0
C00S C00V H00V 119.6
C00Z C00V C00S 120.7(7)
C00Z C00V H00V 119.6
C00E C00W H00W 120.6
C012 C00W C00E 118.8(7)
C012 C00W H00W 120.6
C00H C00X H00X 120.7
C013 C00X C00H 118.6(7)
C013 C00X H00X 120.7
C00G C00Y H00Y 120.8
C00Z C00Y C00G 118.4(7)
C00Z C00Y H00Y 120.8
C00V C00Z H00Z 119.0
C00Y C00Z C00V 122.0(7)
C00Y C00Z H00Z 119.0
C00O C010 H010 120.6
C01G C010 C00O 118.8(8)
C01G C010 H010 120.6
C014 C011 H011 119.7
C014 C011 C019 120.5(8)
C019 C011 H011 119.7
C00T C012 H012 119.8
C00W C012 C00T 120.4(7)
C00W C012 H012 119.8
C00X C013 H013 119.3
C00X C013 C01G 121.5(7)
C01G C013 H013 119.3
C00Q C014 C011 119.3(7)
C00Q C014 H014 120.4
C011 C014 H014 120.4
O004 C015 H01A 110.8
O004 C015 H01B 110.8
O004 C015 C01B 104.6(6)
H01A C015 H01B 108.9
C01B C015 H01A 110.8
C01B C015 H01B 110.8
C00I C016 H016 120.6
C019 C016 C00I 118.9(7)
C019 C016 H016 120.6
O005 C017 H01C 110.8
O005 C017 H01D 110.8
O005 C017 C01D 104.6(6)
H01C C017 H01D 108.9
C01D C017 H01C 110.8
C01D C017 H01D 110.8
K002 C018 H01E 75.0
K002 C018 H01F 123.8
O004 C018 K002 36.1(3)
O004 C018 H01E 111.0
O004 C018 H01F 111.0
O004 C018 C01J 103.7(6)
H01E C018 H01F 109.0
C01J C018 K002 119.5(5)
C01J C018 H01E 111.0
C01J C018 H01F 111.0
C011 C019 H019 119.5
C016 C019 C011 120.9(7)
C016 C019 H019 119.5
H01G C01A H01H 109.1
C01C C01A H01G 111.1
C01C C01A H01H 111.1
C01C C01A C01K 103.2(6)
C01K C01A H01G 111.1
C01K C01A H01H 111.1
C015 C01B H01I 111.1
C015 C01B H01J 111.1
H01I C01B H01J 109.0
C01J C01B C015 103.5(6)
C01J C01B H01I 111.1
C01J C01B H01J 111.1
C01A C01C H01K 110.9
C01A C01C H01L 110.9
C01A C01C C01R 104.2(6)
H01K C01C H01L 108.9
C01R C01C H01K 110.9
C01R C01C H01L 110.9
C017 C01D H01M 110.8
C017 C01D H01N 110.8
H01M C01D H01N 108.8
C01I C01D C017 104.9(6)
C01I C01D H01M 110.8
C01I C01D H01N 110.8
C00R C01E H0BA 121.6
C01M C01E C00R 116.7(9)
C01M C01E H0BA 121.6
C00P C01F H1BA 120.8
C00P C01F C01L 118.4(9)
C01L C01F H1BA 120.8
C010 C01G C013 121.1(7)
C010 C01G H2BA 119.5
C013 C01G H2BA 119.5
O006 C01H H01O 110.8
O006 C01H H01P 110.8
O006 C01H C01P 105.0(6)
H01O C01H H01P 108.8
C01P C01H H01O 110.8
C01P C01H H01P 110.8
C01D C01I H01Q 110.9
C01D C01I H01R 110.9
H01Q C01I H01R 108.9
C01S C01I C01D 104.3(7)
C01S C01I H01Q 110.9
C01S C01I H01R 110.9
C018 C01J H01S 110.5
C018 C01J H01T 110.5
C01B C01J C018 106.4(6)
C01B C01J H01S 110.5
C01B C01J H01T 110.5
H01S C01J H01T 108.6
K002 C01K H01U 77.4
K002 C01K H01V 115.1
O008 C01K K002 33.8(3)
O008 C01K C01A 107.6(6)
O008 C01K H01U 110.2
O008 C01K H01V 110.2
C01A C01K K002 128.5(5)
C01A C01K H01U 110.2
C01A C01K H01V 110.2
H01U C01K H01V 108.5
C01F C01L H3BA 119.2
C01M C01L C01F 121.5(9)
C01M C01L H3BA 119.2
C01E C01M H4BA 118.9
C01L C01M C01E 122.3(8)
C01L C01M H4BA 118.9
K002 C01N H01W 123.1
O00A C01N K002 36.1(4)
O00A C01N H01W 123.1
O00A C01N C01O 102.6(6)
C01O C01N K002 113.8(6)
C01O C01N H01W 123.1
C01N C01O H01X 110.8
C01N C01O H01Y 110.8
H01X C01O H01Y 108.8
C01Q C01O C01N 105.0(6)
C01Q C01O H01X 110.8
C01Q C01O H01Y 110.8
C01H C01P H01Z 111.1
C01H C01P H 111.1
H01Z C01P H 109.0
C01T C01P C01H 103.5(6)
C01T C01P H01Z 111.1
C01T C01P H 111.1
C01O C01Q H01 110.6
C01O C01Q HA 110.6
C01O C01Q C01X 105.7(6)
H01 C01Q HA 108.7
C01X C01Q H01 110.6
C01X C01Q HA 110.6
K002 C01R H0AA 120.1
O008 C01R K002 41.0(4)
O008 C01R C01C 103.2(6)
O008 C01R H0AA 120.1
C01C C01R K002 119.7(5)
C01C C01R H0AA 120.1
O005 C01S C01I 104.3(6)
O005 C01S H1AA 110.9
O005 C01S HB 110.9
C01I C01S H1AA 110.9
C01I C01S HB 110.9
H1AA C01S HB 108.9
C01P C01T H2AA 110.5
C01P C01T HC 110.5
H2AA C01T HC 108.7
C01W C01T C01P 106.0(7)
C01W C01T H2AA 110.5
C01W C01T HC 110.5
H3AA C01U HD 109.2
HE C01U HF 109.4
C01V C01U H3AA 111.4
C01V C01U HD 111.4
C01V C01U HE 111.6
C01V C01U HF 111.6
C01V C01U C01{ 101.0(11)
C01Z C01U H3AA 111.4
C01Z C01U HD 111.4
C01Z C01U C01V 101.9(9)
C01{ C01U HE 111.6
C01{ C01U HF 111.6
K002 C01V H4AA 115.5
O00F C01V K002 37.3(4)
O00F C01V C01U 103.9(7)
O00F C01V H4AA 115.5
C01U C01V K002 126.4(6)
C01U C01V H4AA 115.5
K002 C01W H5AA 115.8
O006 C01W K002 37.8(4)
O006 C01W C01T 105.1(7)
O006 C01W H5AA 115.8
C01T C01W K002 126.6(6)
C01T C01W H5AA 115.8
K002 C01X H6AA 121.4
O00A C01X K002 36.4(4)
O00A C01X C01Q 103.8(6)
O00A C01X H6AA 121.4
C01Q C01X K002 117.2(6)
C01Q C01X H6AA 121.4
K002 C01Y H7AA 104.4
O00F C01Y K002 36.3(4)
O00F C01Y H7AA 104.4
O00F C01Y C01Z 107.1(8)
C01Z C01Y K002 138.5(8)
C01Z C01Y H7AA 104.4
C01{ C01Y K002 116(2)
C01{ C01Y O00F 107.5(14)
C01U C01Z C01Y 104.4(11)
C01U C01Z H8AA 110.9
C01U C01Z HG 110.9
C01Y C01Z H8AA 110.9
C01Y C01Z HG 110.9
H8AA C01Z HG 108.9
C01U C01{ H9AA 111.8
C01U C01{ HH 111.8
C01Y C01{ C01U 100(2)
C01Y C01{ H9AA 111.8
C01Y C01{ HH 111.8
H9AA C01{ HH 109.5

loop_
_geom_bond_atom_site_label_1
_geom_bond_atom_site_label_2
_geom_bond_distance
Cu01 N003 1.887(5)
Cu01 N007 1.886(7)
Cu01 N009 1.882(6)
K002 O004 2.525(5)
K002 O005 2.528(5)
K002 O006 2.471(5)
K002 O008 2.468(6)
K002 O00A 2.476(7)
K002 O00F 2.428(6)
K002 C01N 3.471(10)
K002 C01R 3.363(8)
K002 C01V 3.408(8)
K002 C01W 3.453(8)
K002 C01X 3.483(9)
K002 C01Y 3.406(10)
N003 C00B 1.397(7)
N003 C00C 1.384(8)
O004 C015 1.428(8)
O004 C018 1.428(8)
O005 C017 1.451(9)
O005 C01S 1.442(10)
O006 C01H 1.411(9)
O006 C01W 1.453(9)
N007 C00D 1.384(9)
N007 C00R 1.389(10)
O008 C01K 1.426(9)
O008 C01R 1.432(9)
N009 C00H 1.401(8)
N009 C00I 1.383(9)
O00A C01N 1.408(10)
O00A C01X 1.441(9)
C00B C00G 1.399(9)
C00B C00S 1.394(9)
C00C C00E 1.409(9)
C00C C00J 1.390(8)
C00D C00K 1.405(9)
C00D C00M 1.400(10)
C00E C00G 1.455(9)
C00E C00W 1.380(9)
O00F C01V 1.435(9)
O00F C01Y 1.394(10)
C00G C00Y 1.399(9)
C00H C00O 1.396(10)
C00H C00X 1.410(10)
C00I C00Q 1.410(10)
C00I C016 1.399(9)
C00J H00J 0.9500
C00J C00T 1.367(9)
C00K H00K 0.9500
C00K C00L 1.378(9)
C00L H00L 0.9500
C00L C00N 1.376(10)
C00M C00P 1.466(9)
C00M C00U 1.374(10)
C00N H00N 0.9500
C00N C00U 1.382(9)
C00O C00Q 1.438(10)
C00O C010 1.394(9)
C00P C00R 1.401(11)
C00P C01F 1.379(11)
C00Q C014 1.383(10)
C00R C01E 1.411(10)
C00S H00S 0.9500
C00S C00V 1.379(9)
C00T H00T 0.9500
C00T C012 1.398(10)
C00U H00U 0.9500
C00V H00V 0.9500
C00V C00Z 1.376(10)
C00W H00W 0.9500
C00W C012 1.380(10)
C00X H00X 0.9500
C00X C013 1.359(9)
C00Y H00Y 0.9500
C00Y C00Z 1.364(10)
C00Z H00Z 0.9500
C010 H010 0.9500
C010 C01G 1.377(11)
C011 H011 0.9500
C011 C014 1.384(10)
C011 C019 1.405(11)
C012 H012 0.9500
C013 H013 0.9500
C013 C01G 1.378(12)
C014 H014 0.9500
C015 H01A 0.9900
C015 H01B 0.9900
C015 C01B 1.558(10)
C016 H016 0.9500
C016 C019 1.364(11)
C017 H01C 0.9900
C017 H01D 0.9900
C017 C01D 1.548(10)
C018 H01E 0.9900
C018 H01F 0.9900
C018 C01J 1.516(10)
C019 H019 0.9500
C01A H01G 0.9900
C01A H01H 0.9900
C01A C01C 1.489(11)
C01A C01K 1.506(11)
C01B H01I 0.9900
C01B H01J 0.9900
C01B C01J 1.489(11)
C01C H01K 0.9900
C01C H01L 0.9900
C01C C01R 1.494(11)
C01D H01M 0.9900
C01D H01N 0.9900
C01D C01I 1.510(11)
C01E H0BA 0.9500
C01E C01M 1.393(13)
C01F H1BA 0.9500
C01F C01L 1.390(11)
C01G H2BA 0.9500
C01H H01O 0.9900
C01H H01P 0.9900
C01H C01P 1.513(10)
C01I H01Q 0.9900
C01I H01R 0.9900
C01I C01S 1.505(11)
C01J H01S 0.9900
C01J H01T 0.9900
C01K H01U 0.9900
C01K H01V 0.9900
C01L H3BA 0.9500
C01L C01M 1.348(13)
C01M H4BA 0.9500
C01N H01W 1.0000
C01N C01O 1.541(11)
C01O H01X 0.9900
C01O H01Y 0.9900
C01O C01Q 1.469(11)
C01P H01Z 0.9900
C01P H 0.9900
C01P C01T 1.494(12)
C01Q H01 0.9900
C01Q HA 0.9900
C01Q C01X 1.521(11)
C01R H0AA 1.0000
C01S H1AA 0.9900
C01S HB 0.9900
C01T H2AA 0.9900
C01T HC 0.9900
C01T C01W 1.483(11)
C01U H3AA 0.9900
C01U HD 0.9900
C01U HE 0.9900
C01U HF 0.9900
C01U C01V 1.490(11)
C01U C01Z 1.461(16)
C01U C01{ 1.69(4)
C01V H4AA 1.0000
C01W H5AA 1.0000
C01X H6AA 1.0000
C01Y H7AA 1.0000
C01Y C01Z 1.463(16)
C01Y C01{ 1.30(3)
C01Z H8AA 0.9900
C01Z HG 0.9900
C01{ H9AA 0.9900
C01{ HH 0.9900
